data_1511579
loop_
_publ_author_name
'Chen, L.'
'Li, X.'
'Liang, J.K.'
'Shen, B.-G.'
'Liu, Q.L.'
'Chen, Y.'

_publ_section_title
;
 Synthesis, structure and magnetic properties of Pr5 Co19 B6
;
_journal_name_full 'Physical Review, Serie 3. B - Condensed Matter (18,1978-)'
_journal_page_first 3502
_journal_page_last 3507
_journal_paper_doi 10.1103/PhysRevB.61.3502
_journal_volume 61
_journal_year 2000
_chemical_formula_sum 'B6 Co19 Pr5'
_chemical_name_systematic 'Pr5 Co19 B6'
_space_group_IT_number 191
_symmetry_space_group_name_Hall '-P 6 2'
_symmetry_space_group_name_H-M 'P 6/m m m'
_cell_angle_alpha 90
_cell_angle_beta 90
_cell_angle_gamma 120
_cell_formula_units_Z 1
_cell_length_a 5.1264
_cell_length_b 5.1264
_cell_length_c 16.5602
_cell_volume 376.896
_citation_journal_id_ASTM PRBMDO
_cod_data_source_file boron4-x_229.cif
_cod_data_source_block B6Co19Pr5
_cod_original_cell_volume 376.8957
_cod_database_code 1511579

loop_
_symmetry_equiv_pos_as_xyz
x,y,z
x-y,x,z
-y,x-y,z
-x,-y,z
-x+y,-x,z
y,-x+y,z
-y,-x,-z
x-y,-y,-z
x,x-y,-z
y,x,-z
-x+y,y,-z
-x,-x+y,-z
-x,-y,-z
-x+y,-x,-z
y,-x+y,-z
x,y,-z
x-y,x,-z
-y,x-y,-z
y,x,z
-x+y,y,z
-x,-x+y,z
-y,-x,z
x-y,-y,z
x,x-y,z

loop_
_atom_site_label
_atom_site_type_symbol
_atom_site_fract_x
_atom_site_fract_y
_atom_site_fract_z
_atom_site_occupancy
_atom_site_U_iso_or_equiv
Pr3 Pr 0 0 0.0955 1 0.0
Pr1 Pr 0 0 0.5 1 0.0
Co1 Co 0.5 0 0.4149 1 0.0
Co4 Co 0.5 0 0 1 0.0
Pr2 Pr 0 0 0.2951 1 0.0
B2 B 0.3333 0.6667 0.1157 1 0.0
B1 B 0.3333 0.6667 0.5 1 0.0
Co3 Co 0.5 0 0.1745 1 0.0
Co2 Co 0.3333 0.6667 0.2943 1 0.0
